data_7202823
loop_
_publ_author_name
'Martin, Lee'
'Day, Peter'
'Clegg, William'
'Harrington, Ross W.'
'Horton, Peter N.'
'Bingham, Ann'
'Hursthouse, Michael B.'
'McMillan, Paul'
'Firth, Steven'

_publ_section_title
;
 Multi-layered molecular charge-transfer salts containing alkali metal
 ions
;
_journal_issue 31
_journal_name_full 'Journal of Materials Chemistry'
_journal_page_first 3324
_journal_paper_doi 10.1039/b702442h
_journal_volume 17
_journal_year 2007
_chemical_formula_moiety '2.5 C 10 H 8 S 8 0.6+, 1.5 C 12 H 24 O 6, 1.5 K +, C 6 Fe O 12 3-, 6 H 2 O'
_chemical_formula_sum 'C49 H68 Fe K1.5 O27 S20'
_chemical_formula_weight 1844.73
_chemical_name_systematic
;
?
;
_space_group_IT_number 14
_symmetry_cell_setting monoclinic
_symmetry_space_group_name_Hall '-P 2ybc'
_symmetry_space_group_name_H-M 'P 1 21/c 1'
_atom_sites_solution_hydrogens geom
_atom_sites_solution_primary direct
_atom_sites_solution_secondary difmap
_audit_creation_method SHELXL-97
_cell_angle_alpha 90.00
_cell_angle_beta 104.622(1)
_cell_angle_gamma 90.00
_cell_formula_units_Z 4
_cell_length_a 32.9933(11)
_cell_length_b 11.0441(4)
_cell_length_c 20.7262(7)
_cell_measurement_reflns_used 9182
_cell_measurement_temperature 120(2)
_cell_measurement_theta_max 28.62
_cell_measurement_theta_min 2.19
_cell_volume 7307.6(4)
_computing_cell_refinement 'Bruker SAINT'
_computing_data_collection 'Bruker APEX2'
_computing_data_reduction 'Bruker SAINT'
_computing_molecular_graphics 'Bruker SHELXTL'
_computing_publication_material 'Bruker SHELXTL and local programs'
_computing_structure_refinement 'Bruker SHELXTL'
_computing_structure_solution 'Bruker SHELXTL'
_diffrn_ambient_temperature 120(2)
_diffrn_measured_fraction_theta_full 0.991
_diffrn_measured_fraction_theta_max 0.991
_diffrn_measurement_device_type 'Bruker APEX2 CCD diffractometer'
_diffrn_measurement_method 'thin-slice \w scans'
_diffrn_radiation_monochromator 'silicon 111'
_diffrn_radiation_source 'Daresbury SRS station 9.8'
_diffrn_radiation_type synchrotron
_diffrn_radiation_wavelength 0.6712
_diffrn_reflns_av_R_equivalents 0.0410
_diffrn_reflns_av_sigmaI/netI 0.0412
_diffrn_reflns_limit_h_max 46
_diffrn_reflns_limit_h_min -47
_diffrn_reflns_limit_k_max 15
_diffrn_reflns_limit_k_min -15
_diffrn_reflns_limit_l_max 27
_diffrn_reflns_limit_l_min -29
_diffrn_reflns_number 79494
_diffrn_reflns_theta_full 28.64
_diffrn_reflns_theta_max 28.64
_diffrn_reflns_theta_min 2.15
_diffrn_standards_decay_% 5
_diffrn_standards_number 0
_exptl_absorpt_coefficient_mu 0.941
_exptl_absorpt_correction_T_max 0.99
_exptl_absorpt_correction_T_min 0.90
_exptl_absorpt_correction_type multi-scan
_exptl_absorpt_process_details SADABS
_exptl_crystal_colour brown
_exptl_crystal_density_diffrn 1.677
_exptl_crystal_density_method 'not measured'
_exptl_crystal_description plate
_exptl_crystal_F_000 3810
_exptl_crystal_size_max 0.12
_exptl_crystal_size_mid 0.12
_exptl_crystal_size_min 0.01
_refine_diff_density_max 1.164
_refine_diff_density_min -2.296
_refine_diff_density_rms 0.080
_refine_ls_extinction_method none
_refine_ls_goodness_of_fit_ref 1.031
_refine_ls_hydrogen_treatment constr
_refine_ls_matrix_type full
_refine_ls_number_parameters 1046
_refine_ls_number_reflns 22106
_refine_ls_number_restraints 1448
_refine_ls_restrained_S_all 1.049
_refine_ls_R_factor_all 0.0596
_refine_ls_R_factor_gt 0.0424
_refine_ls_shift/su_max 0.002
_refine_ls_shift/su_mean 0.000
_refine_ls_structure_factor_coef Fsqd
_refine_ls_weighting_details 'calc w=1/[\s^2^(Fo^2^)+(0.0466P)^2^+5.4225P] where P=(Fo^2^+2Fc^2^)/3'
_refine_ls_weighting_scheme calc
_refine_ls_wR_factor_gt 0.1037
_refine_ls_wR_factor_ref 0.1126
_reflns_number_gt 16946
_reflns_number_total 22106
_reflns_threshold_expression I>2\s(I)
_cod_data_source_file b702442h.txt
_cod_data_source_block II
_cod_original_sg_symbol_H-M 'P 21/c'
_cod_original_formula_sum 'C49 H68 Fe K1.50 O27 S20'
_cod_database_code 7202823

loop_
_symmetry_equiv_pos_as_xyz
'x, y, z'
'-x, y+1/2, -z+1/2'
'-x, -y, -z'
'x, -y-1/2, z-1/2'

loop_
_atom_site_label
_atom_site_type_symbol
_atom_site_fract_x
_atom_site_fract_y
_atom_site_fract_z
_atom_site_U_iso_or_equiv
_atom_site_adp_type
_atom_site_occupancy
_atom_site_symmetry_multiplicity
_atom_site_calc_flag
_atom_site_refinement_flags
_atom_site_disorder_assembly
_atom_site_disorder_group
K1 K -0.15044(3) 0.27781(6) 0.90542(3) 0.0585(2) Uani 1 1 d . A .
K2 K 0.00869(3) 0.19677(10) 0.77609(5) 0.0287(2) Uani 0.50 1 d P . .
O1 O -0.12263(6) 0.47656(19) 0.98980(10) 0.0451(5) Uani 1 1 d DU . .
C1 C -0.09391(10) 0.4459(3) 1.04892(17) 0.0612(9) Uani 1 1 d DU A .
H1A H -0.0887 0.5168 1.0791 0.073 Uiso 1 1 calc R . .
H1B H -0.0670 0.4220 1.0396 0.073 Uiso 1 1 calc R . .
C2 C -0.11043(11) 0.3445(3) 1.08132(14) 0.0616(10) Uani 1 1 d DU . .
H2A H -0.0911 0.3279 1.1254 0.074 Uiso 1 1 calc R A .
H2B H -0.1380 0.3670 1.0884 0.074 Uiso 1 1 calc R . .
O2 O -0.11474(6) 0.2372(2) 1.04044(9) 0.0456(5) Uani 1 1 d DU A .
C3 C -0.13666(11) 0.1430(3) 1.06293(15) 0.0599(9) Uani 1 1 d DU . .
H3A H -0.1661 0.1675 1.0582 0.072 Uiso 1 1 calc R A .
H3B H -0.1237 0.1266 1.1107 0.072 Uiso 1 1 calc R . .
C4 C -0.13533(10) 0.0320(3) 1.02324(16) 0.0558(9) Uani 1 1 d DU A .
H4A H -0.1059 0.0115 1.0248 0.067 Uiso 1 1 calc R . .
H4B H -0.1477 -0.0366 1.0424 0.067 Uiso 1 1 calc R . .
O3 O -0.15841(6) 0.05125(18) 0.95517(11) 0.0456(5) Uani 1 1 d DU . .
C5 C -0.15761(11) -0.0520(3) 0.91536(19) 0.0571(9) Uani 1 1 d DU A .
H5A H -0.1720 -0.1203 0.9312 0.069 Uiso 1 1 calc R . .
H5B H -0.1283 -0.0761 0.9186 0.069 Uiso 1 1 calc R . .
C6 C -0.17919(11) -0.0229(3) 0.84469(18) 0.0563(8) Uani 1 1 d DU . .
H6A H -0.1803 -0.0960 0.8166 0.068 Uiso 1 1 calc R A .
H6B H -0.2082 0.0037 0.8417 0.068 Uiso 1 1 calc R . .
O4 O -0.15665(6) 0.07139(18) 0.82133(11) 0.0445(5) Uani 1 1 d DU A .
C7 C -0.1729(7) 0.0888(12) 0.7528(6) 0.053(4) Uani 0.40(2) 1 d PDU A 1
H7A H -0.2037 0.0984 0.7423 0.063 Uiso 0.40(2) 1 calc PR A 1
H7B H -0.1663 0.0185 0.7277 0.063 Uiso 0.40(2) 1 calc PR A 1
C8 C -0.1532(6) 0.1997(9) 0.7347(8) 0.058(4) Uani 0.40(2) 1 d PDU A 1
H8A H -0.1225 0.1885 0.7462 0.070 Uiso 0.40(2) 1 calc PR A 1
H8B H -0.1628 0.2118 0.6859 0.070 Uiso 0.40(2) 1 calc PR A 1
O5 O -0.16311(6) 0.3083(2) 0.76843(9) 0.0446(5) Uani 1 1 d DU . .
C9 C -0.1546(4) 0.4162(8) 0.7388(5) 0.025(2) Uani 0.40(2) 1 d PDU A 1
H9A H -0.1729 0.4246 0.6931 0.029 Uiso 0.40(2) 1 calc PR A 1
H9B H -0.1250 0.4193 0.7367 0.029 Uiso 0.40(2) 1 calc PR A 1
C10 C -0.1637(4) 0.5126(11) 0.7836(4) 0.029(2) Uani 0.40(2) 1 d PDU A 1
H10A H -0.1609 0.5930 0.7641 0.035 Uiso 0.40(2) 1 calc PR A 1
H10B H -0.1930 0.5041 0.7870 0.035 Uiso 0.40(2) 1 calc PR A 1
O6 O -0.13479(6) 0.50517(17) 0.85167(10) 0.0434(5) Uani 1 1 d DU . .
C11 C -0.1447(4) 0.6033(10) 0.8885(4) 0.025(2) Uani 0.40(2) 1 d PDU A 1
H11A H -0.1742 0.5995 0.8907 0.030 Uiso 0.40(2) 1 calc PR A 1
H11B H -0.1397 0.6815 0.8684 0.030 Uiso 0.40(2) 1 calc PR A 1
C12 C -0.1160(4) 0.5883(11) 0.9552(5) 0.032(2) Uani 0.40(2) 1 d PDU A 1
H12A H -0.0868 0.5891 0.9508 0.038 Uiso 0.40(2) 1 calc PR A 1
H12B H -0.1194 0.6585 0.9831 0.038 Uiso 0.40(2) 1 calc PR A 1
C7A C -0.1747(4) 0.1033(11) 0.7536(4) 0.065(3) Uani 0.60(2) 1 d PDU A 2
H7AA H -0.2047 0.1221 0.7477 0.077 Uiso 0.60(2) 1 calc PR A 2
H7AB H -0.1726 0.0336 0.7246 0.077 Uiso 0.60(2) 1 calc PR A 2
C8A C -0.1534(3) 0.2097(8) 0.7329(5) 0.056(2) Uani 0.60(2) 1 d PDU A 2
H8AA H -0.1227 0.1968 0.7438 0.067 Uiso 0.60(2) 1 calc PR A 2
H8AB H -0.1636 0.2236 0.6843 0.067 Uiso 0.60(2) 1 calc PR A 2
C9A C -0.1480(4) 0.4220(9) 0.7488(6) 0.067(3) Uani 0.60(2) 1 d PDU A 2
H9AA H -0.1609 0.4360 0.7008 0.081 Uiso 0.60(2) 1 calc PR A 2
H9AB H -0.1173 0.4167 0.7550 0.081 Uiso 0.60(2) 1 calc PR A 2
C10A C -0.1575(4) 0.5257(10) 0.7874(5) 0.076(3) Uani 0.60(2) 1 d PDU A 2
H10C H -0.1490 0.6028 0.7703 0.091 Uiso 0.60(2) 1 calc PR A 2
H10D H -0.1879 0.5293 0.7849 0.091 Uiso 0.60(2) 1 calc PR A 2
C11A C -0.1336(5) 0.5998(9) 0.8985(6) 0.071(3) Uani 0.60(2) 1 d PDU A 2
H11C H -0.1621 0.6120 0.9045 0.085 Uiso 0.60(2) 1 calc PR A 2
H11D H -0.1251 0.6757 0.8801 0.085 Uiso 0.60(2) 1 calc PR A 2
C12A C -0.1051(4) 0.5771(10) 0.9629(6) 0.067(3) Uani 0.60(2) 1 d PDU A 2
H12C H -0.0768 0.5573 0.9581 0.080 Uiso 0.60(2) 1 calc PR A 2
H12D H -0.1032 0.6488 0.9922 0.080 Uiso 0.60(2) 1 calc PR A 2
O7 O -0.02604(11) 0.2525(3) 0.88482(18) 0.0368(8) Uani 0.50 1 d PDU A -1
C13 C -0.03772(19) 0.1545(5) 0.9202(3) 0.0392(12) Uani 0.50 1 d PDU A -1
H13A H -0.0651 0.1216 0.8952 0.047 Uiso 0.50 1 calc PR A -1
H13B H -0.0404 0.1823 0.9643 0.047 Uiso 0.50 1 calc PR A -1
C14 C -0.00533(18) 0.0602(5) 0.9286(2) 0.0383(11) Uani 0.50 1 d PDU A -1
H14A H 0.0228 0.0964 0.9451 0.046 Uiso 0.50 1 calc PR A -1
H14B H -0.0094 -0.0010 0.9614 0.046 Uiso 0.50 1 calc PR A -1
O8 O -0.00895(11) 0.0042(3) 0.86467(17) 0.0356(8) Uani 0.50 1 d PDU A -1
C15 C 0.02454(18) -0.0795(5) 0.8657(3) 0.0419(12) Uani 0.50 1 d PDU A -1
H15A H 0.0252 -0.1430 0.8997 0.050 Uiso 0.50 1 calc PR A -1
H15B H 0.0518 -0.0366 0.8769 0.050 Uiso 0.50 1 calc PR A -1
C16 C 0.01684(19) -0.1354(5) 0.7978(3) 0.0413(12) Uani 0.50 1 d PDU . -1
H16A H 0.0360 -0.2048 0.7988 0.050 Uiso 0.50 1 calc PR . -1
H16B H -0.0123 -0.1655 0.7834 0.050 Uiso 0.50 1 calc PR . -1
O9 O 0.02391(14) -0.0455(4) 0.7519(2) 0.0376(9) Uani 0.50 1 d PDU . -1
C17 C 0.0107(2) -0.0854(5) 0.6847(3) 0.0427(12) Uani 0.50 1 d PDU . -1
H17A H -0.0202 -0.0954 0.6719 0.051 Uiso 0.50 1 calc PR . -1
H17B H 0.0235 -0.1649 0.6800 0.051 Uiso 0.50 1 calc PR . -1
C18 C 0.0232(2) 0.0046(6) 0.6399(3) 0.0454(15) Uani 0.50 1 d PDU A -1
H18A H 0.0539 0.0174 0.6541 0.054 Uiso 0.50 1 calc PR A -1
H18B H 0.0162 -0.0268 0.5937 0.054 Uiso 0.50 1 calc PR A -1
O10 O 0.00214(11) 0.1172(3) 0.64185(17) 0.0361(8) Uani 0.50 1 d PDU A -1
C19 C 0.01835(17) 0.2106(5) 0.6081(2) 0.0387(11) Uani 0.50 1 d PDU A -1
H19A H 0.0169 0.1849 0.5618 0.046 Uiso 0.50 1 calc PR A -1
H19B H 0.0481 0.2255 0.6309 0.046 Uiso 0.50 1 calc PR A -1
C20 C -0.00598(17) 0.3234(5) 0.6072(2) 0.0386(11) Uani 0.50 1 d PDU A -1
H20A H 0.0046 0.3868 0.5819 0.046 Uiso 0.50 1 calc PR A -1
H20B H -0.0358 0.3086 0.5850 0.046 Uiso 0.50 1 calc PR A -1
O11 O -0.00199(12) 0.3629(3) 0.67375(17) 0.0345(8) Uani 0.50 1 d PDU A -1
C21 C -0.02251(17) 0.4754(5) 0.6764(3) 0.0388(12) Uani 0.50 1 d PDU . -1
H21A H -0.0528 0.4674 0.6552 0.047 Uiso 0.50 1 calc PR . -1
H21B H -0.0108 0.5382 0.6521 0.047 Uiso 0.50 1 calc PR . -1
C22 C -0.0160(2) 0.5109(6) 0.7474(3) 0.0361(13) Uani 0.50 1 d PDU . -1
H22A H 0.0144 0.5168 0.7690 0.043 Uiso 0.50 1 calc PR . -1
H22B H -0.0289 0.5907 0.7505 0.043 Uiso 0.50 1 calc PR . -1
O12 O -0.03489(12) 0.4203(3) 0.7799(2) 0.0351(8) Uani 0.50 1 d PDU A -1
C23 C -0.0357(2) 0.4555(6) 0.8457(3) 0.0397(13) Uani 0.50 1 d PDU A -1
H23A H -0.0531 0.5290 0.8442 0.048 Uiso 0.50 1 calc PR A -1
H23B H -0.0069 0.4738 0.8723 0.048 Uiso 0.50 1 calc PR A -1
C24 C -0.05380(17) 0.3523(5) 0.8767(3) 0.0389(11) Uani 0.50 1 d PDU A -1
H24A H -0.0578 0.3773 0.9206 0.047 Uiso 0.50 1 calc PR A -1
H24B H -0.0814 0.3292 0.8477 0.047 Uiso 0.50 1 calc PR A -1
S1 S 0.634442(16) 0.34987(5) 0.97987(3) 0.02067(10) Uani 1 1 d . . .
S2 S 0.644469(15) 0.63910(5) 1.05461(3) 0.01990(10) Uani 1 1 d . . .
S3 S 0.545319(15) 0.38059(4) 0.97220(3) 0.01967(10) Uani 1 1 d . . .
S4 S 0.553338(15) 0.61972(4) 1.03674(3) 0.01916(10) Uani 1 1 d . . .
C25 C 0.68149(6) 0.42549(18) 1.02516(11) 0.0212(4) Uani 1 1 d U . .
H25A H 0.6861 0.4069 1.0732 0.025 Uiso 1 1 calc R . .
H25B H 0.7056 0.3924 1.0104 0.025 Uiso 1 1 calc R . .
C26 C 0.68068(6) 0.56149(18) 1.01641(11) 0.0206(4) Uani 1 1 d U . .
H26A H 0.6732 0.5801 0.9681 0.025 Uiso 1 1 calc R . .
H26B H 0.7092 0.5935 1.0357 0.025 Uiso 1 1 calc R . .
C27 C 0.59581(6) 0.44118(17) 0.99823(9) 0.0161(3) Uani 1 1 d U . .
C28 C 0.59941(6) 0.55203(17) 1.02691(9) 0.0158(3) Uani 1 1 d U . .
C29 C 0.52098(6) 0.50013(17) 1.00165(9) 0.0162(3) Uani 1 1 d . . .
S5 S 0.614721(16) 0.35796(5) 0.77666(3) 0.02060(10) Uani 1 1 d . . .
S6 S 0.623796(15) 0.65264(5) 0.84492(3) 0.01959(10) Uani 1 1 d . . .
S7 S 0.526061(15) 0.38284(4) 0.77602(3) 0.01938(10) Uani 1 1 d . . .
S8 S 0.533988(15) 0.62540(4) 0.83565(3) 0.01962(10) Uani 1 1 d . . .
S9 S 0.426661(15) 0.38744(4) 0.76211(2) 0.01766(9) Uani 1 1 d . . .
S10 S 0.434750(15) 0.62368(4) 0.82888(3) 0.01871(10) Uani 1 1 d . . .
S11 S 0.334713(15) 0.37219(4) 0.73756(3) 0.02013(10) Uani 1 1 d . . .
S12 S 0.344928(16) 0.65655(5) 0.81752(3) 0.02226(11) Uani 1 1 d . . .
C30 C 0.66124(6) 0.43427(18) 0.82370(10) 0.0192(4) Uani 1 1 d U . .
H30A H 0.6641 0.4198 0.8718 0.023 Uiso 1 1 calc R . .
H30B H 0.6860 0.3982 0.8121 0.023 Uiso 1 1 calc R . .
C31 C 0.66128(6) 0.56959(18) 0.81162(10) 0.0191(4) Uani 1 1 d U . .
H31A H 0.6551 0.5843 0.7630 0.023 Uiso 1 1 calc R . .
H31B H 0.6897 0.6015 0.8319 0.023 Uiso 1 1 calc R . .
C32 C 0.57577(6) 0.44867(17) 0.79478(9) 0.0165(3) Uani 1 1 d U . .
C33 C 0.57943(6) 0.56126(17) 0.82140(9) 0.0160(3) Uani 1 1 d U . .
C34 C 0.50132(6) 0.50526(17) 0.80229(9) 0.0167(3) Uani 1 1 d U . .
C35 C 0.45914(6) 0.50584(17) 0.79804(9) 0.0168(3) Uani 1 1 d U . .
C36 C 0.38022(6) 0.45496(17) 0.77046(9) 0.0161(3) Uani 1 1 d U . .
C37 C 0.38408(6) 0.56482(17) 0.80104(10) 0.0169(3) Uani 1 1 d U . .
C38 C 0.29794(6) 0.44877(18) 0.77535(10) 0.0191(4) Uani 1 1 d U . .
H38A H 0.2694 0.4182 0.7546 0.023 Uiso 1 1 calc R . .
H38B H 0.3046 0.4278 0.8233 0.023 Uiso 1 1 calc R . .
C39 C 0.29790(6) 0.58508(18) 0.76860(10) 0.0195(4) Uani 1 1 d U . .
H39A H 0.2735 0.6182 0.7824 0.023 Uiso 1 1 calc R . .
H39B H 0.2945 0.6061 0.7211 0.023 Uiso 1 1 calc R . .
S13 S 0.593233(16) 0.36667(5) 0.56553(3) 0.02033(10) Uani 1 1 d . . .
S14 S 0.602125(16) 0.65245(5) 0.64430(3) 0.02031(10) Uani 1 1 d . . .
S15 S 0.505135(15) 0.38176(4) 0.57187(3) 0.01891(10) Uani 1 1 d . . .
S16 S 0.512746(15) 0.61983(4) 0.63661(3) 0.01909(10) Uani 1 1 d . . .
S17 S 0.406467(15) 0.37671(4) 0.56628(2) 0.01748(9) Uani 1 1 d . . .
S18 S 0.412921(15) 0.61793(4) 0.62662(2) 0.01819(9) Uani 1 1 d . . .
S19 S 0.314461(15) 0.35767(4) 0.53927(3) 0.01914(10) Uani 1 1 d . . .
S20 S 0.321491(15) 0.65216(4) 0.60681(3) 0.01877(10) Uani 1 1 d . . .
C40 C 0.63979(6) 0.43747(18) 0.61715(10) 0.0196(4) Uani 1 1 d U . .
H40A H 0.6420 0.4163 0.6643 0.024 Uiso 1 1 calc R . .
H40B H 0.6647 0.4039 0.6050 0.024 Uiso 1 1 calc R . .
C41 C 0.64030(6) 0.57378(18) 0.61074(10) 0.0196(4) Uani 1 1 d U . .
H41A H 0.6354 0.5947 0.5629 0.024 Uiso 1 1 calc R . .
H41B H 0.6686 0.6035 0.6338 0.024 Uiso 1 1 calc R . .
C42 C 0.55438(6) 0.45061(17) 0.58885(9) 0.0167(3) Uani 1 1 d U . .
C43 C 0.55785(6) 0.56085(17) 0.61853(9) 0.0166(3) Uani 1 1 d U . .
C44 C 0.48024(6) 0.50043(17) 0.60166(9) 0.0162(3) Uani 1 1 d U . .
C45 C 0.43830(6) 0.49862(17) 0.59870(9) 0.0169(3) Uani 1 1 d U . .
C46 C 0.35913(6) 0.44540(17) 0.57058(9) 0.0160(3) Uani 1 1 d U . .
C47 C 0.36232(6) 0.55834(17) 0.59754(9) 0.0162(3) Uani 1 1 d U . .
C48 C 0.27393(6) 0.44720(18) 0.56136(10) 0.0197(4) Uani 1 1 d U . .
H48A H 0.2462 0.4181 0.5353 0.024 Uiso 1 1 calc R . .
H48B H 0.2754 0.4345 0.6092 0.024 Uiso 1 1 calc R . .
C49 C 0.27743(6) 0.58154(19) 0.54879(10) 0.0210(4) Uani 1 1 d U . .
H49A H 0.2513 0.6221 0.5522 0.025 Uiso 1 1 calc R . .
H49B H 0.2803 0.5934 0.5028 0.025 Uiso 1 1 calc R . .
Fe Fe 0.192330(10) 0.29447(3) 0.899400(15) 0.02142(7) Uani 1 1 d . A .
O51 O 0.19530(5) 0.47500(14) 0.90651(8) 0.0272(3) Uani 1 1 d U . .
O52 O 0.22326(5) 0.31126(14) 0.99643(7) 0.0250(3) Uani 1 1 d U . .
O53 O 0.24433(5) 0.44971(15) 1.07634(8) 0.0303(4) Uani 1 1 d U . .
O54 O 0.21885(6) 0.62514(15) 0.97838(9) 0.0330(4) Uani 1 1 d U . .
O55 O 0.13913(5) 0.26207(15) 0.92440(8) 0.0279(3) Uani 1 1 d U . .
O56 O 0.15299(5) 0.29280(16) 0.80823(8) 0.0299(4) Uani 1 1 d U . .
O57 O 0.07199(6) 0.21604(19) 0.88112(10) 0.0410(4) Uani 1 1 d U A .
O58 O 0.08650(6) 0.2527(2) 0.75583(10) 0.0553(6) Uani 1 1 d U A .
O59 O 0.20683(5) 0.11619(14) 0.90739(8) 0.0263(3) Uani 1 1 d U . .
O60 O 0.23982(5) 0.29228(14) 0.85387(8) 0.0259(3) Uani 1 1 d U . .
O61 O 0.25255(6) -0.01526(16) 0.88369(9) 0.0386(4) Uani 1 1 d U . .
O62 O 0.26883(5) 0.15862(16) 0.79707(8) 0.0305(4) Uani 1 1 d U . .
C50 C 0.21263(7) 0.5180(2) 0.96416(11) 0.0242(4) Uani 1 1 d U . .
C51 C 0.22816(6) 0.4197(2) 1.01864(11) 0.0225(4) Uani 1 1 d U . .
C52 C 0.10669(7) 0.2446(2) 0.87595(12) 0.0270(4) Uani 1 1 d U A .
C53 C 0.11516(8) 0.2644(2) 0.80632(12) 0.0320(5) Uani 1 1 d U A .
C54 C 0.23569(7) 0.0844(2) 0.87996(11) 0.0255(4) Uani 1 1 d U A .
C55 C 0.24962(7) 0.1858(2) 0.83921(11) 0.0240(4) Uani 1 1 d U A .
O63 O 0.26692(6) -0.10683(18) 0.75828(10) 0.0418(5) Uani 1 1 d . . .
O64 O 0.24910(7) -0.25873(17) 0.87332(9) 0.0406(4) Uani 1 1 d . . .
O65 O 0.24622(5) 0.25433(15) 0.66526(8) 0.0306(4) Uani 1 1 d . . .
O66 O -0.23685(7) 0.30331(17) 0.87483(10) 0.0437(5) Uani 1 1 d . . .
O67 O 0.06651(14) 0.3135(4) 0.62020(19) 0.0475(10) Uani 0.50 1 d PU . .
O68 O 0.02637(15) 0.2132(5) 0.9793(2) 0.0668(15) Uani 0.50 1 d P . .
O69 O -0.07755(16) 0.0000(7) 0.8156(4) 0.125(3) Uani 0.50 1 d P . .
O70 O -0.06026(16) 0.1945(5) 0.9079(3) 0.0662(13) Uani 0.50 1 d PU . .

loop_
_atom_site_aniso_label
_atom_site_aniso_U_11
_atom_site_aniso_U_22
_atom_site_aniso_U_33
_atom_site_aniso_U_23
_atom_site_aniso_U_13
_atom_site_aniso_U_12
K1 0.1085(6) 0.0356(3) 0.0236(3) 0.0048(2) 0.0021(3) -0.0264(4)
K2 0.0256(5) 0.0347(5) 0.0257(5) -0.0011(4) 0.0064(4) 0.0000(4)
O1 0.0374(10) 0.0490(12) 0.0518(12) -0.0171(9) 0.0163(9) -0.0055(9)
C1 0.0391(16) 0.080(2) 0.060(2) -0.0387(18) 0.0042(15) 0.0068(16)
C2 0.056(2) 0.098(3) 0.0225(13) -0.0141(14) -0.0046(12) 0.0454(18)
O2 0.0396(11) 0.0721(14) 0.0264(9) 0.0015(9) 0.0107(8) 0.0182(10)
C3 0.057(2) 0.092(3) 0.0389(16) 0.0311(16) 0.0273(15) 0.0348(18)
C4 0.0455(17) 0.062(2) 0.066(2) 0.0448(16) 0.0251(15) 0.0189(15)
O3 0.0430(11) 0.0352(10) 0.0623(13) 0.0179(9) 0.0201(10) 0.0067(8)
C5 0.0496(18) 0.0311(15) 0.095(3) 0.0087(16) 0.0268(18) 0.0005(13)
C6 0.0541(19) 0.0348(16) 0.087(2) -0.0152(15) 0.0310(18) -0.0144(14)
O4 0.0379(10) 0.0406(11) 0.0592(12) -0.0131(9) 0.0201(9) -0.0058(8)
C7 0.070(9) 0.038(5) 0.051(6) -0.022(4) 0.017(6) -0.002(5)
C8 0.092(10) 0.044(5) 0.036(8) -0.006(5) 0.013(7) 0.015(6)
O5 0.0388(10) 0.0680(14) 0.0294(9) 0.0058(9) 0.0130(8) -0.0078(10)
C9 0.017(4) 0.042(4) 0.016(3) 0.008(3) 0.006(3) 0.001(3)
C10 0.025(4) 0.037(4) 0.029(4) 0.004(4) 0.014(3) -0.003(3)
O6 0.0471(11) 0.0308(10) 0.0614(13) 0.0056(9) 0.0307(10) 0.0027(8)
C11 0.026(4) 0.019(3) 0.040(4) 0.002(2) 0.025(3) 0.007(3)
C12 0.020(5) 0.033(4) 0.051(4) -0.011(3) 0.024(3) -0.004(3)
C7A 0.052(5) 0.106(7) 0.042(4) -0.037(4) 0.023(4) -0.043(5)
C8A 0.034(4) 0.118(6) 0.021(4) -0.018(4) 0.015(3) -0.030(4)
C9A 0.047(6) 0.108(5) 0.041(4) 0.045(4) -0.001(4) 0.005(4)
C10A 0.062(6) 0.068(4) 0.099(5) 0.069(4) 0.024(4) 0.019(4)
C11A 0.068(8) 0.039(4) 0.130(6) 0.003(4) 0.067(5) -0.004(4)
C12A 0.053(6) 0.060(5) 0.110(5) -0.056(4) 0.064(4) -0.033(4)
O7 0.0363(19) 0.043(2) 0.0352(19) 0.0030(15) 0.0161(16) 0.0066(15)
C13 0.037(3) 0.052(3) 0.030(3) 0.006(2) 0.010(2) 0.003(2)
C14 0.050(3) 0.040(3) 0.026(2) 0.003(2) 0.011(2) -0.002(2)
O8 0.0355(19) 0.037(2) 0.0348(19) 0.0010(15) 0.0104(15) 0.0008(15)
C15 0.042(3) 0.041(3) 0.042(3) 0.007(2) 0.008(2) 0.005(2)
C16 0.041(3) 0.032(3) 0.054(3) 0.000(2) 0.017(3) 0.004(2)
O9 0.033(2) 0.040(3) 0.041(2) -0.007(2) 0.0126(18) -0.001(2)
C17 0.043(3) 0.041(3) 0.042(3) -0.015(2) 0.006(3) 0.001(2)
C18 0.044(4) 0.059(4) 0.032(3) -0.010(3) 0.008(3) 0.014(3)
O10 0.0294(18) 0.050(2) 0.0294(17) -0.0053(15) 0.0084(14) 0.0033(15)
C19 0.035(3) 0.058(3) 0.024(2) -0.002(2) 0.008(2) 0.003(2)
C20 0.035(3) 0.055(3) 0.025(2) 0.003(2) 0.006(2) -0.001(2)
O11 0.034(2) 0.043(2) 0.0258(17) 0.0062(15) 0.0069(15) 0.0057(16)
C21 0.035(3) 0.044(3) 0.038(3) 0.012(2) 0.011(2) 0.006(2)
C22 0.030(3) 0.037(3) 0.044(3) 0.005(3) 0.015(2) 0.002(3)
O12 0.036(2) 0.038(2) 0.035(2) -0.0042(16) 0.0160(18) 0.0044(16)
C23 0.043(4) 0.042(3) 0.038(3) -0.007(2) 0.017(3) 0.006(3)
C24 0.038(3) 0.047(3) 0.036(3) -0.004(2) 0.019(2) 0.007(2)
S1 0.0183(2) 0.0169(2) 0.0298(3) -0.00568(19) 0.0117(2) -0.00176(17)
S2 0.0157(2) 0.0181(2) 0.0270(2) -0.00656(18) 0.00751(19) -0.00278(17)
S3 0.0153(2) 0.0164(2) 0.0271(2) -0.00428(18) 0.00478(18) -0.00109(17)
S4 0.0146(2) 0.0157(2) 0.0272(2) -0.00382(18) 0.00537(18) 0.00005(16)
C25 0.0182(9) 0.0196(9) 0.0257(10) -0.0003(8) 0.0056(8) 0.0003(7)
C26 0.0174(9) 0.0202(9) 0.0264(10) -0.0016(8) 0.0096(8) -0.0018(7)
C27 0.0157(8) 0.0155(8) 0.0182(8) -0.0007(7) 0.0067(7) -0.0005(7)
C28 0.0141(8) 0.0167(9) 0.0176(8) -0.0008(7) 0.0057(7) -0.0007(7)
C29 0.0145(9) 0.0164(9) 0.0173(8) 0.0000(7) 0.0032(7) 0.0001(7)
S5 0.0195(2) 0.0184(2) 0.0260(2) -0.00424(18) 0.00973(19) -0.00011(17)
S6 0.0162(2) 0.0176(2) 0.0250(2) -0.00400(18) 0.00548(18) -0.00244(17)
S7 0.0169(2) 0.0160(2) 0.0257(2) -0.00364(18) 0.00620(18) -0.00218(17)
S8 0.0161(2) 0.0166(2) 0.0271(2) -0.00406(18) 0.00720(19) -0.00095(17)
S9 0.0156(2) 0.0154(2) 0.0225(2) -0.00235(17) 0.00582(18) -0.00101(16)
S10 0.0162(2) 0.0165(2) 0.0237(2) -0.00366(17) 0.00552(18) -0.00166(17)
S11 0.0158(2) 0.0170(2) 0.0277(2) -0.00625(18) 0.00582(19) -0.00186(17)
S12 0.0182(2) 0.0173(2) 0.0338(3) -0.00808(19) 0.0111(2) -0.00267(17)
C30 0.0171(9) 0.0180(9) 0.0226(9) 0.0042(7) 0.0049(7) 0.0007(7)
C31 0.0181(9) 0.0183(9) 0.0220(9) 0.0031(7) 0.0074(7) -0.0003(7)
C32 0.0152(8) 0.0173(9) 0.0177(8) -0.0007(7) 0.0054(7) -0.0009(7)
C33 0.0141(8) 0.0164(9) 0.0176(8) -0.0007(7) 0.0044(7) -0.0010(6)
C34 0.0158(9) 0.0160(9) 0.0183(9) -0.0011(7) 0.0042(7) -0.0012(7)
C35 0.0178(9) 0.0161(9) 0.0165(8) 0.0009(7) 0.0047(7) -0.0002(7)
C36 0.0149(8) 0.0157(8) 0.0179(8) 0.0000(7) 0.0045(7) 0.0001(6)
C37 0.0153(8) 0.0166(9) 0.0199(9) -0.0004(7) 0.0067(7) -0.0011(7)
C38 0.0178(9) 0.0187(9) 0.0229(9) -0.0017(7) 0.0089(7) -0.0020(7)
C39 0.0185(9) 0.0179(9) 0.0222(9) -0.0016(7) 0.0055(7) 0.0011(7)
S13 0.0183(2) 0.0189(2) 0.0250(2) -0.00535(18) 0.00762(19) 0.00097(17)
S14 0.0173(2) 0.0177(2) 0.0255(2) -0.00513(18) 0.00466(19) -0.00126(17)
S15 0.0164(2) 0.0159(2) 0.0252(2) -0.00375(17) 0.00681(18) -0.00128(16)
S16 0.0172(2) 0.0175(2) 0.0237(2) -0.00422(17) 0.00723(18) 0.00024(17)
S17 0.0166(2) 0.0153(2) 0.0214(2) -0.00134(17) 0.00636(17) 0.00042(16)
S18 0.0177(2) 0.0161(2) 0.0220(2) -0.00165(17) 0.00727(18) 0.00009(17)
S19 0.0166(2) 0.0157(2) 0.0251(2) -0.00364(17) 0.00544(18) 0.00000(17)
S20 0.0185(2) 0.0150(2) 0.0249(2) -0.00274(17) 0.00920(19) -0.00009(17)
C40 0.0169(9) 0.0179(9) 0.0242(9) 0.0022(7) 0.0054(7) 0.0003(7)
C41 0.0201(9) 0.0182(9) 0.0226(9) 0.0017(7) 0.0092(8) -0.0003(7)
C42 0.0165(9) 0.0157(9) 0.0182(8) -0.0002(7) 0.0049(7) -0.0006(7)
C43 0.0152(8) 0.0163(9) 0.0180(8) -0.0003(7) 0.0038(7) 0.0017(7)
C44 0.0168(9) 0.0156(9) 0.0165(8) -0.0011(7) 0.0048(7) -0.0002(7)
C45 0.0183(9) 0.0174(9) 0.0156(8) 0.0003(7) 0.0055(7) 0.0006(7)
C46 0.0147(8) 0.0160(9) 0.0177(8) 0.0006(7) 0.0053(7) 0.0011(6)
C47 0.0174(9) 0.0153(8) 0.0173(8) 0.0014(7) 0.0071(7) 0.0005(7)
C48 0.0170(9) 0.0202(9) 0.0229(9) -0.0046(7) 0.0070(7) -0.0003(7)
C49 0.0217(10) 0.0207(10) 0.0195(9) -0.0009(7) 0.0034(8) 0.0043(7)
Fe 0.02235(15) 0.02238(15) 0.02079(14) 0.00195(11) 0.00779(11) 0.00173(11)
O51 0.0327(9) 0.0238(8) 0.0252(8) 0.0043(6) 0.0076(7) 0.0045(6)
O52 0.0291(8) 0.0223(7) 0.0233(7) 0.0032(6) 0.0064(6) 0.0002(6)
O53 0.0342(9) 0.0287(9) 0.0255(8) -0.0002(6) 0.0024(7) -0.0005(7)
O54 0.0377(10) 0.0219(8) 0.0379(9) 0.0029(7) 0.0071(8) -0.0023(7)
O55 0.0277(8) 0.0325(9) 0.0250(8) -0.0002(6) 0.0097(6) 0.0004(7)
O56 0.0265(8) 0.0414(10) 0.0224(8) 0.0045(7) 0.0073(6) -0.0008(7)
O57 0.0318(9) 0.0546(12) 0.0392(10) -0.0031(9) 0.0138(8) -0.0104(8)
O58 0.0307(10) 0.0972(18) 0.0325(10) 0.0180(11) -0.0020(8) -0.0108(11)
O59 0.0322(8) 0.0218(8) 0.0279(8) 0.0012(6) 0.0129(7) -0.0012(6)
O60 0.0269(8) 0.0237(8) 0.0302(8) 0.0019(6) 0.0129(6) 0.0005(6)
O61 0.0571(12) 0.0238(8) 0.0396(10) 0.0003(7) 0.0207(9) 0.0082(8)
O62 0.0293(9) 0.0397(10) 0.0252(8) 0.0014(7) 0.0116(7) 0.0081(7)
C50 0.0222(10) 0.0241(10) 0.0282(11) 0.0038(8) 0.0099(8) 0.0016(8)
C51 0.0201(10) 0.0238(10) 0.0250(10) 0.0030(8) 0.0085(8) 0.0005(8)
C52 0.0278(11) 0.0261(11) 0.0291(11) 0.0013(9) 0.0111(9) 0.0026(9)
C53 0.0256(11) 0.0417(14) 0.0277(11) 0.0077(10) 0.0048(9) 0.0015(10)
C54 0.0310(11) 0.0235(10) 0.0215(10) -0.0019(8) 0.0056(8) -0.0003(8)
C55 0.0200(10) 0.0294(11) 0.0215(10) 0.0010(8) 0.0031(8) 0.0009(8)
O63 0.0447(11) 0.0474(11) 0.0405(10) -0.0105(9) 0.0239(9) -0.0002(9)
O64 0.0584(12) 0.0308(9) 0.0370(10) 0.0061(8) 0.0204(9) 0.0060(9)
O65 0.0369(9) 0.0258(8) 0.0280(8) -0.0030(6) 0.0062(7) -0.0010(7)
O66 0.0621(13) 0.0347(10) 0.0407(10) -0.0046(8) 0.0248(10) -0.0113(9)
O67 0.057(2) 0.055(3) 0.034(2) 0.0038(18) 0.0180(18) 0.015(2)
O68 0.051(3) 0.108(4) 0.041(2) 0.004(3) 0.011(2) -0.028(3)
O69 0.034(3) 0.135(6) 0.194(8) -0.109(6) 0.006(4) 0.014(3)
O70 0.046(3) 0.068(3) 0.085(4) -0.017(3) 0.015(3) -0.007(2)

loop_
_atom_type_symbol
_atom_type_description
_atom_type_scat_dispersion_real
_atom_type_scat_dispersion_imag
_atom_type_scat_source
C C 0.0033 0.0016 'International Tables Vol C Tables 4.2.6.8 and 6.1.1.4'
H H 0.0000 0.0000 'International Tables Vol C Tables 4.2.6.8 and 6.1.1.4'
O O 0.0106 0.0060 'International Tables Vol C Tables 4.2.6.8 and 6.1.1.4'
S S 0.1246 0.1234 'International Tables Vol C Tables 4.2.6.8 and 6.1.1.4'
K K 0.2009 0.2494 'International Tables Vol C Tables 4.2.6.8 and 6.1.1.4'
Fe Fe 0.3463 0.8444 'International Tables Vol C Tables 4.2.6.8 and 6.1.1.4'

loop_
_geom_angle_atom_site_label_1
_geom_angle_atom_site_label_2
_geom_angle_atom_site_label_3
_geom_angle
_geom_angle_site_symmetry_1
_geom_angle_site_symmetry_3
_geom_angle_publ_flag
O1 K1 O2 60.78(7) . . ?
O1 K1 O3 121.69(7) . . ?
O1 K1 O4 165.46(7) . . ?
O1 K1 O5 118.76(7) . . ?
O1 K1 O6 59.46(6) . . ?
O1 K1 O66 102.60(6) . . ?
O1 K1 O70 93.44(11) . . ?
O2 K1 O3 62.10(7) . . ?
O2 K1 O4 115.68(7) . . ?
O2 K1 O5 163.91(7) . . ?
O2 K1 O6 117.56(7) . . ?
O2 K1 O66 113.30(6) . . ?
O2 K1 O70 76.99(12) . . ?
O3 K1 O4 60.05(6) . . ?
O3 K1 O5 119.31(7) . . ?
O3 K1 O6 174.52(7) . . ?
O3 K1 O66 89.32(6) . . ?
O3 K1 O70 84.59(12) . . ?
O4 K1 O5 60.21(6) . . ?
O4 K1 O6 117.33(6) . . ?
O4 K1 O66 91.75(6) . . ?
O4 K1 O70 72.13(11) . . ?
O5 K1 O6 59.31(6) . . ?
O5 K1 O66 82.73(6) . . ?
O5 K1 O70 87.11(12) . . ?
O6 K1 O66 95.65(6) . . ?
O6 K1 O70 90.01(12) . . ?
O66 K1 O70 163.72(11) . . ?
O7 K2 O8 58.82(10) . . ?
O7 K2 O9 118.49(12) . . ?
O7 K2 O10 152.55(11) . . ?
O7 K2 O11 117.82(11) . . ?
O7 K2 O12 59.08(11) . . ?
O7 K2 O57 73.72(9) . . ?
O7 K2 O58 130.22(10) . . ?
O7 K2 C52 89.74(9) . . ?
O7 K2 C53 113.60(9) . . ?
O8 K2 O9 59.69(11) . . ?
O8 K2 O10 113.71(11) . . ?
O8 K2 O11 161.28(11) . . ?
O8 K2 O12 115.00(11) . . ?
O8 K2 O57 77.48(9) . . ?
O8 K2 O58 126.03(9) . . ?
O8 K2 C52 92.27(8) . . ?
O8 K2 C53 112.89(9) . . ?
O9 K2 O10 60.39(11) . . ?
O9 K2 O11 119.56(12) . . ?
O9 K2 O12 160.79(13) . . ?
O9 K2 O57 94.90(11) . . ?
O9 K2 O58 88.35(11) . . ?
O9 K2 C52 94.10(10) . . ?
O9 K2 C53 91.09(11) . . ?
O10 K2 O11 59.68(11) . . ?
O10 K2 O12 111.99(11) . . ?
O10 K2 O57 132.80(9) . . ?
O10 K2 O58 76.57(9) . . ?
O10 K2 C52 117.57(8) . . ?
O10 K2 C53 93.76(9) . . ?
O11 K2 O12 58.75(11) . . ?
O11 K2 O57 120.37(10) . . ?
O11 K2 O58 71.27(9) . . ?
O11 K2 C52 106.32(9) . . ?
O11 K2 C53 85.59(9) . . ?
O12 K2 O57 101.97(10) . . ?
O12 K2 O58 107.58(10) . . ?
O12 K2 C52 104.77(9) . . ?
O12 K2 C53 107.43(10) . . ?
O57 K2 O58 62.17(6) . . ?
O57 K2 C52 17.78(5) . . ?
O57 K2 C53 43.75(6) . . ?
O58 K2 C52 44.41(6) . . ?
O58 K2 C53 18.43(6) . . ?
C52 K2 C53 25.98(5) . . ?
K1 O1 C1 113.68(18) . . ?
K1 O1 C12 114.6(5) . . ?
K1 O1 C12A 117.7(5) . . ?
C1 O1 C12 118.8(5) . . ?
C1 O1 C12A 106.3(6) . . ?
C12 O1 C12A 14.8(7) . . ?
O1 C1 C2 109.7(3) . . ?
C1 C2 O2 110.4(2) . . ?
K1 O2 C2 114.33(17) . . ?
K1 O2 C3 109.17(17) . . ?
C2 O2 C3 113.2(2) . . ?
O2 C3 C4 109.7(2) . . ?
C3 C4 O3 109.8(2) . . ?
K1 O3 C4 115.21(18) . . ?
K1 O3 C5 119.95(18) . . ?
C4 O3 C5 111.7(2) . . ?
O3 C5 C6 109.0(2) . . ?
C5 C6 O4 109.1(3) . . ?
K1 O4 C6 109.79(17) . . ?
K1 O4 C7 117.5(6) . . ?
K1 O4 C7A 110.7(5) . . ?
C6 O4 C7 110.2(7) . . ?
C6 O4 C7A 113.0(4) . . ?
C7 O4 C7A 6.9(11) . . ?
O4 C7 C8 107.0(12) . . ?
C7 C8 O5 113.1(11) . . ?
K1 O5 C8 113.1(6) . . ?
K1 O5 C9 123.7(4) . . ?
K1 O5 C8A 116.6(4) . . ?
K1 O5 C9A 114.7(5) . . ?
C8 O5 C9 113.2(6) . . ?
C8 O5 C8A 3.8(8) . . ?
C8 O5 C9A 116.2(7) . . ?
C9 O5 C8A 109.5(5) . . ?
C9 O5 C9A 10.7(9) . . ?
C8A O5 C9A 112.7(5) . . ?
O5 C9 C10 103.8(8) . . ?
C9 C10 O6 111.6(9) . . ?
K1 O6 C10 106.4(5) . . ?
K1 O6 C11 112.1(5) . . ?
K1 O6 C10A 114.6(6) . . ?
K1 O6 C11A 111.0(5) . . ?
C10 O6 C11 106.8(6) . . ?
C10 O6 C10A 8.7(10) . . ?
C10 O6 C11A 120.4(7) . . ?
C11 O6 C10A 104.7(6) . . ?
C11 O6 C11A 15.2(8) . . ?
C10A O6 C11A 117.1(7) . . ?
O6 C11 C12 103.9(8) . . ?
O1 C12 C11 114.4(9) . . ?
O4 C7A C8A 111.7(7) . . ?
O5 C8A C7A 106.0(7) . . ?
O5 C9A C10A 112.6(9) . . ?
O6 C10A C9A 105.0(8) . . ?
O6 C11A C12A 113.8(9) . . ?
O1 C12A C11A 105.3(8) . . ?
K2 O7 C13 117.5(3) . . ?
K2 O7 C24 116.9(3) . . ?
K2 O7 O70 131.0(3) . . ?
C13 O7 C24 113.9(4) . . ?
C13 O7 O70 33.9(3) . . ?
C24 O7 O70 81.5(4) . . ?
O7 C13 C14 108.6(4) . . ?
C13 C14 O8 107.8(4) . . ?
K2 O8 C14 106.2(3) . . ?
K2 O8 C15 101.6(3) . . ?
C14 O8 C15 112.2(4) . . ?
O8 C15 C16 107.7(4) . . ?
K2 C16 C15 149.3(4) 2_546 . ?
K2 C16 O9 101.6(3) 2_546 . ?
C15 C16 O9 108.7(5) . . ?
K2 O9 K2 149.21(17) . 2_546 ?
K2 O9 C16 118.6(3) . . ?
K2 O9 C16 51.0(3) 2_546 . ?
K2 O9 C17 116.7(3) . . ?
K2 O9 C17 61.1(3) 2_546 . ?
C16 O9 C17 111.9(4) . . ?
K2 C17 O9 91.1(3) 2_546 . ?
K2 C17 C18 156.6(4) 2_546 . ?
O9 C17 C18 109.8(5) . . ?
C17 C18 O10 110.4(5) . . ?
K2 O10 C18 112.0(3) . . ?
K2 O10 C19 108.0(3) . . ?
C18 O10 C19 111.7(4) . . ?
O10 C19 C20 110.3(4) . . ?
O10 C19 O67 140.0(4) . . ?
C20 C19 O67 86.1(4) . . ?
C19 C20 O11 109.2(4) . . ?
K2 O11 C20 120.3(3) . . ?
K2 O11 C21 121.4(3) . . ?
C20 O11 C21 112.2(4) . . ?
K2 C21 O11 141.9(4) 2_556 . ?
K2 C21 C22 54.3(3) 2_556 . ?
O11 C21 C22 108.5(4) . . ?
K2 C22 C21 91.4(4) 2_556 . ?
K2 C22 O12 149.7(4) 2_556 . ?
C21 C22 O12 108.1(5) . . ?
K2 O12 C22 107.8(3) . . ?
K2 O12 C23 113.1(3) . . ?
C22 O12 C23 112.0(4) . . ?
O12 C23 C24 107.9(5) . . ?
O7 C24 C23 109.0(4) . . ?
O7 C24 O70 50.7(3) . . ?
C23 C24 O70 159.4(4) . . ?
C25 S1 C27 101.50(9) . . ?
C26 S2 C28 101.39(9) . . ?
C27 S3 C29 95.15(9) . . ?
C28 S4 C29 94.96(9) . . ?
S1 C25 C26 114.24(15) . . ?
S2 C26 C25 114.35(14) . . ?
S1 C27 S3 113.81(11) . . ?
S1 C27 C28 129.22(15) . . ?
S3 C27 C28 116.92(14) . . ?
S2 C28 S4 114.82(11) . . ?
S2 C28 C27 128.12(15) . . ?
S4 C28 C27 117.06(15) . . ?
S3 C29 S4 115.83(10) . . ?
S3 C29 C29 122.2(2) . 3_667 ?
S4 C29 C29 122.0(2) . 3_667 ?
C30 S5 C32 100.83(9) . . ?
C31 S6 C33 101.90(9) . . ?
C32 S7 C34 95.47(9) . . ?
C33 S8 C34 95.48(9) . . ?
C35 S9 C36 95.60(9) . . ?
C35 S10 C37 95.34(9) . . ?
C36 S11 C38 101.00(9) . . ?
C37 S12 C39 102.14(9) . . ?
S5 C30 C31 114.02(14) . . ?
S6 C31 C30 114.05(14) . . ?
S5 C32 S7 114.51(11) . . ?
S5 C32 C33 128.37(15) . . ?
S7 C32 C33 117.12(14) . . ?
S6 C33 S8 114.41(11) . . ?
S6 C33 C32 128.93(15) . . ?
S8 C33 C32 116.66(14) . . ?
S7 C34 S8 115.19(11) . . ?
S7 C34 C35 122.20(15) . . ?
S8 C34 C35 122.60(15) . . ?
S9 C35 S10 115.47(11) . . ?
S9 C35 C34 122.04(15) . . ?
S10 C35 C34 122.49(15) . . ?
S9 C36 S11 115.26(11) . . ?
S9 C36 C37 116.39(14) . . ?
S11 C36 C37 128.35(15) . . ?
S10 C37 S12 114.41(11) . . ?
S10 C37 C36 117.03(14) . . ?
S12 C37 C36 128.56(15) . . ?
S11 C38 C39 114.21(14) . . ?
S12 C39 C38 113.73(14) . . ?
C40 S13 C42 100.34(9) . . ?
C41 S14 C43 102.37(9) . . ?
C42 S15 C44 95.68(9) . . ?
C43 S16 C44 95.56(9) . . ?
C45 S17 C46 95.98(9) . . ?
C45 S18 C47 95.62(9) . . ?
C46 S19 C48 102.16(9) . . ?
C47 S20 C49 100.55(9) . . ?
S13 C40 C41 113.84(14) . . ?
S14 C41 C40 114.87(14) . . ?
S13 C42 S15 115.05(11) . . ?
S13 C42 C43 128.21(15) . . ?
S15 C42 C43 116.74(15) . . ?
S14 C43 S16 114.20(11) . . ?
S14 C43 C42 128.86(15) . . ?
S16 C43 C42 116.91(15) . . ?
S15 C44 S16 114.98(11) . . ?
S15 C44 C45 122.34(15) . . ?
S16 C44 C45 122.67(15) . . ?
S17 C45 S18 114.97(11) . . ?
S17 C45 C44 122.31(15) . . ?
S18 C45 C44 122.72(15) . . ?
S17 C46 S19 114.76(11) . . ?
S17 C46 C47 116.03(14) . . ?
S19 C46 C47 129.21(15) . . ?
S18 C47 S20 115.65(11) . . ?
S18 C47 C46 116.98(14) . . ?
S20 C47 C46 127.37(15) . . ?
S19 C48 C49 113.42(14) . . ?
S20 C49 C48 112.98(14) . . ?
O51 Fe O52 80.33(6) . . ?
O51 Fe O55 101.00(7) . . ?
O51 Fe O56 94.98(7) . . ?
O51 Fe O59 163.35(7) . . ?
O51 Fe O60 90.97(7) . . ?
O52 Fe O55 90.83(6) . . ?
O52 Fe O56 169.48(7) . . ?
O52 Fe O59 87.60(6) . . ?
O52 Fe O60 102.08(7) . . ?
O55 Fe O56 80.77(7) . . ?
O55 Fe O59 90.55(7) . . ?
O55 Fe O60 163.76(7) . . ?
O56 Fe O59 98.73(7) . . ?
O56 Fe O60 87.34(7) . . ?
O59 Fe O60 80.30(6) . . ?
Fe O51 C50 116.20(14) . . ?
Fe O52 C51 115.49(13) . . ?
Fe O55 C52 116.15(14) . . ?
Fe O56 C53 115.24(15) . . ?
K2 O57 C52 121.22(16) . . ?
K2 O58 C53 115.97(17) . . ?
Fe O59 C54 114.78(14) . . ?
Fe O60 C55 113.23(14) . . ?
O51 C50 O54 126.3(2) . . ?
O51 C50 C51 113.94(19) . . ?
O54 C50 C51 119.7(2) . . ?
O52 C51 O53 126.1(2) . . ?
O52 C51 C50 113.81(18) . . ?
O53 C51 C50 120.1(2) . . ?
K2 C52 O55 166.67(15) . . ?
K2 C52 O57 41.00(13) . . ?
K2 C52 C53 79.84(13) . . ?
O55 C52 O57 125.9(2) . . ?
O55 C52 C53 113.28(19) . . ?
O57 C52 C53 120.8(2) . . ?
K2 C53 O56 171.55(16) . . ?
K2 C53 O58 45.60(13) . . ?
K2 C53 C52 74.18(13) . . ?
O56 C53 O58 126.1(2) . . ?
O56 C53 C52 114.2(2) . . ?
O58 C53 C52 119.8(2) . . ?
O59 C54 O61 126.6(2) . . ?
O59 C54 C55 113.83(19) . . ?
O61 C54 C55 119.6(2) . . ?
O60 C55 O62 126.6(2) . . ?
O60 C55 C54 114.24(18) . . ?
O62 C55 C54 119.2(2) . . ?
K1 O70 O7 132.3(3) . . ?
K1 O70 C24 84.9(2) . . ?
O7 O70 C24 47.8(3) . . ?

loop_
_geom_bond_atom_site_label_1
_geom_bond_atom_site_label_2
_geom_bond_distance
_geom_bond_site_symmetry_2
_geom_bond_publ_flag
K1 O1 2.812(2) . ?
K1 O2 2.7848(19) . ?
K1 O3 2.744(2) . ?
K1 O4 2.846(2) . ?
K1 O5 2.7841(19) . ?
K1 O6 2.8467(19) . ?
K1 O66 2.774(2) . ?
K1 O70 3.102(5) . ?
K2 O7 2.842(3) . ?
K2 O8 2.962(4) . ?
K2 O9 2.791(5) . ?
K2 O10 2.873(3) . ?
K2 O11 2.759(4) . ?
K2 O12 2.868(4) . ?
K2 O57 2.617(2) . ?
K2 O58 2.773(2) . ?
O1 C1 1.388(4) . ?
O1 C12 1.471(9) . ?
O1 C12A 1.428(9) . ?
C1 C2 1.479(5) . ?
C2 O2 1.442(4) . ?
O2 C3 1.412(4) . ?
C3 C4 1.483(5) . ?
C4 O3 1.440(4) . ?
O3 C5 1.411(4) . ?
C5 C6 1.493(5) . ?
C6 O4 1.433(3) . ?
O4 C7 1.398(11) . ?
O4 C7A 1.424(8) . ?
C7 C8 1.477(12) . ?
C8 O5 1.466(10) . ?
O5 C9 1.401(9) . ?
O5 C8A 1.397(8) . ?
O5 C9A 1.447(9) . ?
C9 C10 1.494(9) . ?
C10 O6 1.492(9) . ?
O6 C11 1.410(8) . ?
O6 C10A 1.373(9) . ?
O6 C11A 1.420(9) . ?
C11 C12 1.474(10) . ?
C7A C8A 1.487(8) . ?
C9A C10A 1.476(10) . ?
C11A C12A 1.447(10) . ?
O7 C13 1.414(6) . ?
O7 C24 1.415(6) . ?
O7 O70 1.479(6) . ?
C13 C14 1.471(7) . ?
C14 O8 1.440(6) . ?
O8 C15 1.437(6) . ?
C15 C16 1.500(7) . ?
C16 K2 2.416(6) 2_546 ?
C16 O9 1.434(7) . ?
O9 K2 3.046(5) 2_546 ?
O9 C17 1.421(6) . ?
C17 K2 2.668(6) 2_546 ?
C17 C18 1.489(8) . ?
C18 O10 1.431(6) . ?
O10 C19 1.424(6) . ?
C19 C20 1.480(7) . ?
C19 O67 1.918(7) . ?
C20 O11 1.421(6) . ?
O11 C21 1.423(6) . ?
C21 K2 2.632(6) 2_556 ?
C21 C22 1.484(7) . ?
C22 K2 2.138(6) 2_556 ?
C22 O12 1.434(6) . ?
O12 C23 1.423(6) . ?
C23 C24 1.505(7) . ?
C24 O70 1.890(8) . ?
S1 C25 1.804(2) . ?
S1 C27 1.7410(19) . ?
S2 C26 1.807(2) . ?
S2 C28 1.7416(19) . ?
S3 C27 1.749(2) . ?
S3 C29 1.734(2) . ?
S4 C28 1.7514(19) . ?
S4 C29 1.738(2) . ?
C25 C26 1.512(3) . ?
C27 C28 1.353(3) . ?
C29 C29 1.369(4) 3_667 ?
S5 C30 1.806(2) . ?
S5 C32 1.7436(19) . ?
S6 C31 1.811(2) . ?
S6 C33 1.7431(19) . ?
S7 C32 1.7456(19) . ?
S7 C34 1.736(2) . ?
S8 C33 1.7495(19) . ?
S8 C34 1.739(2) . ?
S9 C35 1.735(2) . ?
S9 C36 1.7515(19) . ?
S10 C35 1.735(2) . ?
S10 C37 1.750(2) . ?
S11 C36 1.743(2) . ?
S11 C38 1.811(2) . ?
S12 C37 1.742(2) . ?
S12 C39 1.807(2) . ?
C30 C31 1.515(3) . ?
C32 C33 1.353(3) . ?
C34 C35 1.372(3) . ?
C36 C37 1.360(3) . ?
C38 C39 1.512(3) . ?
S13 C40 1.813(2) . ?
S13 C42 1.7462(19) . ?
S14 C41 1.808(2) . ?
S14 C43 1.746(2) . ?
S15 C42 1.747(2) . ?
S15 C44 1.7406(19) . ?
S16 C43 1.7495(19) . ?
S16 C44 1.738(2) . ?
S17 C45 1.735(2) . ?
S17 C46 1.7588(19) . ?
S18 C45 1.737(2) . ?
S18 C47 1.754(2) . ?
S19 C46 1.746(2) . ?
S19 C48 1.812(2) . ?
S20 C47 1.7481(19) . ?
S20 C49 1.812(2) . ?
C40 C41 1.512(3) . ?
C42 C43 1.356(3) . ?
C44 C45 1.370(3) . ?
C46 C47 1.360(3) . ?
C48 C49 1.516(3) . ?
Fe O51 1.9998(16) . ?
Fe O52 2.0209(16) . ?
Fe O55 1.9839(16) . ?
Fe O56 2.0044(16) . ?
Fe O59 2.0232(16) . ?
Fe O60 2.0231(15) . ?
O51 C50 1.279(3) . ?
O52 C51 1.278(3) . ?
O53 C51 1.226(3) . ?
O54 C50 1.224(3) . ?
O55 C52 1.284(3) . ?
O56 C53 1.278(3) . ?
O57 C52 1.218(3) . ?
O58 C53 1.227(3) . ?
O59 C54 1.275(3) . ?
O60 C55 1.277(3) . ?
O61 C54 1.227(3) . ?
O62 C55 1.238(3) . ?
C50 C51 1.557(3) . ?
C52 C53 1.553(3) . ?
C54 C55 1.541(3) . ?
